data_4342610
loop_
_publ_author_name
'Herv\'e, Alexandre'
'Bouzidi, Yamina'
'Berthet, Jean-Claude'
'Belkhiri, Lotfi'
'Thu\'ery, Pierre'
'Boucekkine, Abdou'
'Ephritikhine, Michel'

_publ_section_title
;
 U(III)-CN versus U(IV)-NC Coordination in Tris(silylamide) Complexes.
;
_journal_issue 5
_journal_name_full 'Inorganic chemistry'
_journal_page_first 2474
_journal_paper_doi 10.1021/acs.inorgchem.5b00034
_journal_volume 54
_journal_year 2015
_chemical_formula_sum 'C26 H70 F6 N4 O6 S2 Si8 U2'
_chemical_formula_weight 1413.76
_space_group_IT_number 2
_symmetry_cell_setting triclinic
_symmetry_space_group_name_Hall '-P 1'
_symmetry_space_group_name_H-M 'P -1'
_atom_sites_solution_hydrogens geom
_atom_sites_solution_primary direct
_atom_sites_solution_secondary difmap
_audit_creation_method SHELXL-97
_cell_angle_alpha 80.495(3)
_cell_angle_beta 88.841(2)
_cell_angle_gamma 62.631(3)
_cell_formula_units_Z 1
_cell_length_a 11.2771(6)
_cell_length_b 11.4316(5)
_cell_length_c 11.6871(7)
_cell_measurement_reflns_used 69151
_cell_measurement_temperature 150(2)
_cell_measurement_theta_max 30.51
_cell_measurement_theta_min 2.61
_cell_volume 1316.96(13)
_computing_cell_refinement 'HKL2000 (Otwinowski & Minor, 1997)'
_computing_data_collection 'COLLECT (Nonius, 1998)'
_computing_data_reduction 'HKL2000 (Otwinowski & Minor, 1997)'
_computing_molecular_graphics 'SHELXTL (Sheldrick, 2008)'
_computing_publication_material 'SHELXTL (Sheldrick, 2008); PLATON (Spek, 2003)'
_computing_structure_refinement 'SHELXL-97 (Sheldrick, 2008)'
_computing_structure_solution 'SHELXS-97 (Sheldrick, 2008)'
_diffrn_ambient_temperature 150(2)
_diffrn_measured_fraction_theta_full 0.999
_diffrn_measured_fraction_theta_max 0.999
_diffrn_measurement_device_type 'Nonius Kappa-CCD area-detector diffractometer'
_diffrn_measurement_method '2 \f and 12 \w scans with 2\% steps (661 frames)'
_diffrn_radiation_monochromator graphite
_diffrn_radiation_source 'fine-focus sealed tube'
_diffrn_radiation_type MoK\a
_diffrn_radiation_wavelength 0.71073
_diffrn_reflns_av_R_equivalents 0.0635
_diffrn_reflns_av_unetI/netI 0.0723
_diffrn_reflns_limit_h_max 16
_diffrn_reflns_limit_h_min -16
_diffrn_reflns_limit_k_max 15
_diffrn_reflns_limit_k_min -16
_diffrn_reflns_limit_l_max 16
_diffrn_reflns_limit_l_min -16
_diffrn_reflns_number 69151
_diffrn_reflns_theta_full 30.51
_diffrn_reflns_theta_max 30.51
_diffrn_reflns_theta_min 2.61
_diffrn_standards_decay_% 0
_diffrn_standards_interval_time 0
_diffrn_standards_number 0
_exptl_absorpt_coefficient_mu 6.460
_exptl_absorpt_correction_T_max 0.636
_exptl_absorpt_correction_T_min 0.330
_exptl_absorpt_correction_type multi-scan
_exptl_absorpt_process_details 'SCALEPACK (Otwinowski & Minor, 1997)'
_exptl_crystal_colour 'translucent light brown'
_exptl_crystal_density_diffrn 1.783
_exptl_crystal_density_method 'not measured'
_exptl_crystal_description platelet
_exptl_crystal_F_000 684
_exptl_crystal_size_max 0.20
_exptl_crystal_size_mid 0.17
_exptl_crystal_size_min 0.07
_refine_diff_density_max 1.502
_refine_diff_density_min -1.464
_refine_diff_density_rms 0.150
_refine_ls_extinction_method none
_refine_ls_goodness_of_fit_ref 0.984
_refine_ls_hydrogen_treatment constr
_refine_ls_matrix_type full
_refine_ls_number_parameters 255
_refine_ls_number_reflns 8033
_refine_ls_number_restraints 0
_refine_ls_restrained_S_all 0.984
_refine_ls_R_factor_all 0.0418
_refine_ls_R_factor_gt 0.0311
_refine_ls_shift/su_max 0.001
_refine_ls_shift/su_mean 0.000
_refine_ls_structure_factor_coef Fsqd
_refine_ls_weighting_details 'calc w=1/[\s^2^(Fo^2^)+(0.0204P)^2^] where P=(Fo^2^+2Fc^2^)/3'
_refine_ls_weighting_scheme calc
_refine_ls_wR_factor_gt 0.0642
_refine_ls_wR_factor_ref 0.0666
_reflns_number_gt 6809
_reflns_number_total 8033
_reflns_threshold_expression >2sigma(I)
_cod_data_source_file ic5b00034_si_001.cif
_cod_data_source_block 5
_cod_database_code 4342610

loop_
_symmetry_equiv_pos_as_xyz
'x, y, z'
'-x, -y, -z'

loop_
_atom_site_label
_atom_site_type_symbol
_atom_site_fract_x
_atom_site_fract_y
_atom_site_fract_z
_atom_site_U_iso_or_equiv
_atom_site_adp_type
_atom_site_occupancy
_atom_site_symmetry_multiplicity
_atom_site_calc_flag
_atom_site_refinement_flags
U1 U 0.469521(10) 0.138885(10) 0.371093(10) 0.02930(4) Uani 1 1 d .
S1 S 0.62628(9) 0.12619(10) 0.64050(9) 0.0423(2) Uani 1 1 d .
Si1 Si 0.76383(9) -0.05435(9) 0.33861(9) 0.0336(2) Uani 1 1 d .
Si2 Si 0.70500(10) 0.22714(10) 0.21464(10) 0.0403(2) Uani 1 1 d .
Si3 Si 0.26251(9) 0.27558(9) 0.12075(9) 0.0341(2) Uani 1 1 d .
Si4 Si 0.19588(9) 0.45219(9) 0.30524(9) 0.0345(2) Uani 1 1 d .
O1 O 0.5556(2) 0.1987(2) 0.5276(2) 0.0380(6) Uani 1 1 d .
O2 O 0.5845(2) 0.0247(2) 0.6914(2) 0.0389(6) Uani 1 1 d .
O3 O 0.7673(3) 0.0831(3) 0.6475(3) 0.0636(9) Uani 1 1 d .
N1 N 0.6540(2) 0.1132(3) 0.2884(2) 0.0314(6) Uani 1 1 d .
N2 N 0.2980(2) 0.3049(2) 0.2543(2) 0.0299(6) Uani 1 1 d .
F1 F 0.5721(4) 0.3563(3) 0.6886(3) 0.0929(10) Uani 1 1 d .
F2 F 0.6108(3) 0.2039(3) 0.8384(3) 0.0889(9) Uani 1 1 d .
F3 F 0.4220(3) 0.2935(3) 0.7356(3) 0.0711(8) Uani 1 1 d .
C1 C 0.6677(3) -0.1009(3) 0.4580(3) 0.0356(8) Uani 1 1 d .
H1A H 0.7336 -0.1430 0.5248 0.053 Uiso 1 1 d R
H1B H 0.6785 -0.1884 0.4439 0.053 Uiso 1 1 d R
C2 C 0.9279(3) -0.0845(4) 0.4021(4) 0.0492(10) Uani 1 1 d .
H2A H 0.9782 -0.0622 0.3406 0.074 Uiso 1 1 calc R
H2B H 0.9791 -0.1789 0.4378 0.074 Uiso 1 1 calc R
H2C H 0.9127 -0.0283 0.4612 0.074 Uiso 1 1 calc R
C3 C 0.7886(4) -0.1531(4) 0.2211(3) 0.0447(9) Uani 1 1 d .
H3A H 0.7013 -0.1327 0.1865 0.067 Uiso 1 1 calc R
H3B H 0.8373 -0.2488 0.2535 0.067 Uiso 1 1 calc R
H3C H 0.8401 -0.1300 0.1613 0.067 Uiso 1 1 calc R
C4 C 0.7927(5) 0.2743(5) 0.3173(4) 0.0653(13) Uani 1 1 d .
H4A H 0.7364 0.3050 0.3820 0.098 Uiso 1 1 calc R
H4B H 0.8103 0.3463 0.2766 0.098 Uiso 1 1 calc R
H4C H 0.8776 0.1964 0.3475 0.098 Uiso 1 1 calc R
C5 C 0.8170(4) 0.1544(5) 0.0981(4) 0.0639(14) Uani 1 1 d .
H5A H 0.9007 0.0784 0.1336 0.096 Uiso 1 1 calc R
H5B H 0.8365 0.2227 0.0521 0.096 Uiso 1 1 calc R
H5C H 0.7727 0.1240 0.0476 0.096 Uiso 1 1 calc R
C6 C 0.5562(4) 0.3821(4) 0.1473(5) 0.0717(16) Uani 1 1 d .
H6A H 0.5121 0.3619 0.0876 0.108 Uiso 1 1 calc R
H6B H 0.5841 0.4486 0.1116 0.108 Uiso 1 1 calc R
H6C H 0.4937 0.4178 0.2070 0.108 Uiso 1 1 calc R
C7 C 0.1303(4) 0.2200(4) 0.1293(4) 0.0457(9) Uani 1 1 d .
H7A H 0.1554 0.1436 0.1928 0.069 Uiso 1 1 calc R
H7B H 0.1212 0.1934 0.0557 0.069 Uiso 1 1 calc R
H7C H 0.0449 0.2936 0.1438 0.069 Uiso 1 1 calc R
C8 C 0.2057(4) 0.4233(4) 0.0003(3) 0.0511(11) Uani 1 1 d .
H8A H 0.1236 0.4969 0.0203 0.077 Uiso 1 1 calc R
H8B H 0.1882 0.3987 -0.0716 0.077 Uiso 1 1 calc R
H8C H 0.2756 0.4517 -0.0109 0.077 Uiso 1 1 calc R
C9 C 0.4186(4) 0.1443(4) 0.0707(3) 0.0462(9) Uani 1 1 d .
H9A H 0.4781 0.1828 0.0440 0.069 Uiso 1 1 calc R
H9B H 0.3952 0.1117 0.0066 0.069 Uiso 1 1 calc R
H9C H 0.4640 0.0698 0.1353 0.069 Uiso 1 1 calc R
C10 C 0.0301(3) 0.4606(4) 0.3421(4) 0.0495(10) Uani 1 1 d .
H10A H -0.0231 0.4777 0.2703 0.074 Uiso 1 1 calc R
H10B H -0.0175 0.5331 0.3861 0.074 Uiso 1 1 calc R
H10C H 0.0440 0.3755 0.3891 0.074 Uiso 1 1 calc R
C11 C 0.1649(4) 0.6085(3) 0.2030(4) 0.0498(11) Uani 1 1 d .
H11A H 0.2494 0.5991 0.1713 0.075 Uiso 1 1 calc R
H11B H 0.1279 0.6843 0.2446 0.075 Uiso 1 1 calc R
H11C H 0.1013 0.6241 0.1393 0.075 Uiso 1 1 calc R
C12 C 0.2782(4) 0.4579(4) 0.4404(3) 0.0460(9) Uani 1 1 d .
H12A H 0.2846 0.3857 0.5023 0.069 Uiso 1 1 calc R
H12B H 0.2250 0.5444 0.4650 0.069 Uiso 1 1 calc R
H12C H 0.3682 0.4468 0.4246 0.069 Uiso 1 1 calc R
C13 C 0.5522(5) 0.2513(5) 0.7316(4) 0.0622(12) Uani 1 1 d .

loop_
_atom_site_aniso_label
_atom_site_aniso_U_11
_atom_site_aniso_U_22
_atom_site_aniso_U_33
_atom_site_aniso_U_23
_atom_site_aniso_U_13
_atom_site_aniso_U_12
U1 0.02611(7) 0.03008(7) 0.02937(8) 0.00271(5) -0.00131(5) -0.01348(5)
S1 0.0461(5) 0.0495(5) 0.0384(5) -0.0015(4) -0.0023(4) -0.0299(4)
Si1 0.0287(4) 0.0383(5) 0.0330(5) -0.0024(4) 0.0002(4) -0.0160(4)
Si2 0.0385(5) 0.0466(6) 0.0397(6) 0.0033(5) 0.0016(4) -0.0266(4)
Si3 0.0305(5) 0.0364(5) 0.0289(5) -0.0021(4) -0.0028(4) -0.0110(4)
Si4 0.0343(5) 0.0274(4) 0.0343(6) -0.0020(4) 0.0016(4) -0.0092(4)
O1 0.0457(13) 0.0352(12) 0.0360(15) -0.0017(10) -0.0020(10) -0.0226(10)
O2 0.0454(14) 0.0410(13) 0.0335(15) -0.0003(11) -0.0010(10) -0.0245(11)
O3 0.0428(16) 0.084(2) 0.069(2) 0.0048(17) -0.0042(14) -0.0389(15)
N1 0.0313(14) 0.0361(14) 0.0275(15) 0.0004(11) -0.0018(11) -0.0179(11)
N2 0.0286(13) 0.0288(13) 0.0275(15) -0.0017(11) 0.0006(10) -0.0103(10)
F1 0.164(3) 0.087(2) 0.077(2) -0.0282(16) 0.027(2) -0.096(2)
F2 0.132(3) 0.121(3) 0.0442(18) -0.0159(16) -0.0069(16) -0.083(2)
F3 0.0746(17) 0.0770(17) 0.070(2) -0.0311(14) 0.0245(14) -0.0371(14)
C1 0.0341(17) 0.0305(16) 0.038(2) 0.0031(14) 0.0021(14) -0.0141(13)
C2 0.0335(19) 0.060(2) 0.051(3) -0.0018(19) -0.0038(16) -0.0212(17)
C3 0.0404(19) 0.0430(19) 0.043(2) -0.0100(17) -0.0011(16) -0.0122(15)
C4 0.085(3) 0.079(3) 0.063(3) -0.003(2) 0.001(2) -0.066(3)
C5 0.061(3) 0.084(3) 0.050(3) 0.001(2) 0.016(2) -0.042(2)
C6 0.057(3) 0.056(2) 0.097(4) 0.022(3) -0.002(2) -0.033(2)
C7 0.041(2) 0.049(2) 0.045(2) -0.0076(18) -0.0049(16) -0.0193(16)
C8 0.053(2) 0.046(2) 0.037(2) 0.0044(17) -0.0074(17) -0.0124(18)
C9 0.054(2) 0.044(2) 0.034(2) -0.0109(16) 0.0018(17) -0.0161(17)
C10 0.041(2) 0.046(2) 0.052(3) -0.0071(18) 0.0092(17) -0.0131(16)
C11 0.055(2) 0.0331(18) 0.047(3) 0.0025(17) 0.0036(18) -0.0112(16)
C12 0.057(2) 0.0366(18) 0.042(2) -0.0086(16) -0.0029(17) -0.0184(16)
C13 0.097(4) 0.072(3) 0.039(3) -0.012(2) 0.009(2) -0.057(3)

loop_
_atom_type_symbol
_atom_type_description
_atom_type_scat_dispersion_real
_atom_type_scat_dispersion_imag
_atom_type_scat_source
C C 0.0033 0.0016 'International Tables Vol C Tables 4.2.6.8 and 6.1.1.4'
H H 0.0000 0.0000 'International Tables Vol C Tables 4.2.6.8 and 6.1.1.4'
N N 0.0061 0.0033 'International Tables Vol C Tables 4.2.6.8 and 6.1.1.4'
O O 0.0106 0.0060 'International Tables Vol C Tables 4.2.6.8 and 6.1.1.4'
F F 0.0171 0.0103 'International Tables Vol C Tables 4.2.6.8 and 6.1.1.4'
Si Si 0.0817 0.0704 'International Tables Vol C Tables 4.2.6.8 and 6.1.1.4'
S S 0.1246 0.1234 'International Tables Vol C Tables 4.2.6.8 and 6.1.1.4'
U U -9.6767 9.6646 'International Tables Vol C Tables 4.2.6.8 and 6.1.1.4'

loop_
_geom_angle_atom_site_label_1
_geom_angle_atom_site_label_2
_geom_angle_atom_site_label_3
_geom_angle
_geom_angle_site_symmetry_1
_geom_angle_site_symmetry_3
N1 U1 N2 106.97(9) . .
N1 U1 O1 85.32(10) . .
N2 U1 O1 117.50(9) . .
N1 U1 O2 105.26(10) . 2_656
N2 U1 O2 90.04(9) . 2_656
O1 U1 O2 146.66(7) . 2_656
N1 U1 C1 154.37(10) . 2_656
N2 U1 C1 98.16(9) . 2_656
O1 U1 C1 78.55(10) . 2_656
O2 U1 C1 79.24(10) 2_656 2_656
N1 U1 C1 70.59(9) . .
N2 U1 C1 161.53(12) . .
O1 U1 C1 80.85(10) . .
O2 U1 C1 73.50(10) 2_656 .
C1 U1 C1 87.15(10) 2_656 .
O3 S1 O1 116.15(17) . .
O3 S1 O2 115.67(16) . .
O1 S1 O2 111.37(15) . .
O3 S1 C13 106.8(2) . .
O1 S1 C13 102.21(19) . .
O2 S1 C13 102.61(19) . .
N1 Si1 C3 110.06(15) . .
N1 Si1 C2 114.32(17) . .
C3 Si1 C2 110.72(19) . .
N1 Si1 C1 101.78(13) . .
C3 Si1 C1 110.28(18) . .
C2 Si1 C1 109.33(17) . .
N1 Si2 C6 109.49(16) . .
N1 Si2 C4 110.67(17) . .
C6 Si2 C4 107.5(2) . .
N1 Si2 C5 110.45(18) . .
C6 Si2 C5 108.8(2) . .
C4 Si2 C5 109.9(2) . .
N2 Si3 C7 111.80(16) . .
N2 Si3 C8 114.47(18) . .
C7 Si3 C8 106.87(19) . .
N2 Si3 C9 109.41(16) . .
C7 Si3 C9 109.31(19) . .
C8 Si3 C9 104.65(17) . .
N2 Si4 C11 114.53(16) . .
N2 Si4 C10 111.03(17) . .
C11 Si4 C10 108.19(18) . .
N2 Si4 C12 109.42(15) . .
C11 Si4 C12 105.3(2) . .
C10 Si4 C12 108.0(2) . .
S1 O1 U1 134.00(14) . .
S1 O2 U1 138.85(15) . 2_656
Si1 N1 Si2 123.21(15) . .
Si1 N1 U1 102.91(12) . .
Si2 N1 U1 132.68(14) . .
Si3 N2 Si4 121.84(15) . .
Si3 N2 U1 118.57(13) . .
Si4 N2 U1 119.32(15) . .
Si1 C1 U1 173.4(2) . 2_656
Si1 C1 U1 83.28(11) . .
U1 C1 U1 92.86(10) 2_656 .
Si1 C1 H1A 103.1 . .
U1 C1 H1A 76.3 2_656 .
U1 C1 H1A 138.6 . .
Si1 C1 H1B 103.1 . .
U1 C1 H1B 83.4 2_656 .
U1 C1 H1B 126.4 . .
H1A C1 H1B 92.4 . .
Si1 C2 H2A 109.5 . .
Si1 C2 H2B 109.5 . .
H2A C2 H2B 109.5 . .
Si1 C2 H2C 109.5 . .
H2A C2 H2C 109.5 . .
H2B C2 H2C 109.5 . .
Si1 C3 H3A 109.5 . .
Si1 C3 H3B 109.5 . .
H3A C3 H3B 109.5 . .
Si1 C3 H3C 109.5 . .
H3A C3 H3C 109.5 . .
H3B C3 H3C 109.5 . .
Si2 C4 H4A 109.5 . .
Si2 C4 H4B 109.5 . .
H4A C4 H4B 109.5 . .
Si2 C4 H4C 109.5 . .
H4A C4 H4C 109.5 . .
H4B C4 H4C 109.5 . .
Si2 C5 H5A 109.5 . .
Si2 C5 H5B 109.5 . .
H5A C5 H5B 109.5 . .
Si2 C5 H5C 109.5 . .
H5A C5 H5C 109.5 . .
H5B C5 H5C 109.5 . .
Si2 C6 H6A 109.5 . .
Si2 C6 H6B 109.5 . .
H6A C6 H6B 109.5 . .
Si2 C6 H6C 109.5 . .
H6A C6 H6C 109.5 . .
H6B C6 H6C 109.5 . .
Si3 C7 H7A 109.5 . .
Si3 C7 H7B 109.5 . .
H7A C7 H7B 109.5 . .
Si3 C7 H7C 109.5 . .
H7A C7 H7C 109.5 . .
H7B C7 H7C 109.5 . .
Si3 C8 H8A 109.5 . .
Si3 C8 H8B 109.5 . .
H8A C8 H8B 109.5 . .
Si3 C8 H8C 109.5 . .
H8A C8 H8C 109.5 . .
H8B C8 H8C 109.5 . .
Si3 C9 H9A 109.5 . .
Si3 C9 H9B 109.5 . .
H9A C9 H9B 109.5 . .
Si3 C9 H9C 109.5 . .
H9A C9 H9C 109.5 . .
H9B C9 H9C 109.5 . .
Si4 C10 H10A 109.5 . .
Si4 C10 H10B 109.5 . .
H10A C10 H10B 109.5 . .
Si4 C10 H10C 109.5 . .
H10A C10 H10C 109.5 . .
H10B C10 H10C 109.5 . .
Si4 C11 H11A 109.5 . .
Si4 C11 H11B 109.5 . .
H11A C11 H11B 109.5 . .
Si4 C11 H11C 109.5 . .
H11A C11 H11C 109.5 . .
H11B C11 H11C 109.5 . .
Si4 C12 H12A 109.5 . .
Si4 C12 H12B 109.5 . .
H12A C12 H12B 109.5 . .
Si4 C12 H12C 109.5 . .
H12A C12 H12C 109.5 . .
H12B C12 H12C 109.5 . .
F3 C13 F2 110.0(4) . .
F3 C13 F1 108.2(4) . .
F2 C13 F1 107.3(4) . .
F3 C13 S1 111.6(4) . .
F2 C13 S1 110.4(3) . .
F1 C13 S1 109.1(3) . .

loop_
_geom_bond_atom_site_label_1
_geom_bond_atom_site_label_2
_geom_bond_distance
_geom_bond_site_symmetry_2
U1 N1 2.190(3) .
U1 N2 2.254(2) .
U1 O1 2.418(3) .
U1 O2 2.432(3) 2_656
U1 C1 2.604(3) 2_656
U1 C1 2.661(3) .
S1 O3 1.432(3) .
S1 O1 1.462(2) .
S1 O2 1.479(2) .
S1 C13 1.801(5) .
Si1 N1 1.739(3) .
Si1 C3 1.856(4) .
Si1 C2 1.865(4) .
Si1 C1 1.905(3) .
Si2 N1 1.752(3) .
Si2 C6 1.853(4) .
Si2 C4 1.860(5) .
Si2 C5 1.865(4) .
Si3 N2 1.741(3) .
Si3 C7 1.866(4) .
Si3 C8 1.871(3) .
Si3 C9 1.874(4) .
Si4 N2 1.743(3) .
Si4 C11 1.865(3) .
Si4 C10 1.873(4) .
Si4 C12 1.874(4) .
O2 U1 2.432(3) 2_656
F1 C13 1.337(5) .
F2 C13 1.329(5) .
F3 C13 1.322(6) .
C1 U1 2.604(3) 2_656
C1 H1A 0.9811 .
C1 H1B 0.9928 .
C2 H2A 0.9800 .
C2 H2B 0.9800 .
C2 H2C 0.9800 .
C3 H3A 0.9800 .
C3 H3B 0.9800 .
C3 H3C 0.9800 .
C4 H4A 0.9800 .
C4 H4B 0.9800 .
C4 H4C 0.9800 .
C5 H5A 0.9800 .
C5 H5B 0.9800 .
C5 H5C 0.9800 .
C6 H6A 0.9800 .
C6 H6B 0.9800 .
C6 H6C 0.9800 .
C7 H7A 0.9800 .
C7 H7B 0.9800 .
C7 H7C 0.9800 .
C8 H8A 0.9800 .
C8 H8B 0.9800 .
C8 H8C 0.9800 .
C9 H9A 0.9800 .
C9 H9B 0.9800 .
C9 H9C 0.9800 .
C10 H10A 0.9800 .
C10 H10B 0.9800 .
C10 H10C 0.9800 .
C11 H11A 0.9800 .
C11 H11B 0.9800 .
C11 H11C 0.9800 .
C12 H12A 0.9800 .
C12 H12B 0.9800 .
C12 H12C 0.9800 .
